data_4119210
loop_
_publ_author_name
'Xiaoming He'
'Javier Borau-Garcia'
'Alva Y. Y. Woo'
'Simon Trudel'
'Thomas Baumgartner'

_publ_contact_author
;
    Thomas Baumgartner
    Department of Chemistry
    University of Calgary
    2500 University Drive N.W.
    Calgary, Alberta, Canada T2N 1N4  
;
_publ_contact_author_email ' thomas.baumgartner@ucalgary.ca '
_publ_contact_author_phone ' (403)220-3039 '
_publ_section_title
;
 Dithieno[3,2-c:2',3'-e]-2,7-diketophosphepin: A Unique Building Block for
 Multifunctional \p-Conjugated Materials
;
_journal_name_full 'Journal of the American Chemical Society'
_journal_page_first 1137
_journal_page_last 1147
_journal_paper_doi 10.1021/ja310680x
_journal_volume 135
_journal_year 2013
_chemical_formula_sum 'C20 H9 O2 P S2'
_chemical_formula_weight 376.36
_chemical_name_systematic
; 
 ? 
;
_space_group_IT_number 2
_symmetry_cell_setting triclinic
_symmetry_space_group_name_Hall '-P 1'
_symmetry_space_group_name_H-M 'P -1'
_atom_sites_solution_hydrogens geom
_atom_sites_solution_primary direct
_atom_sites_solution_secondary difmap
_audit_creation_method SHELXL-97
_cell_angle_alpha 103.97(3)
_cell_angle_beta 97.96(3)
_cell_angle_gamma 98.01(3)
_cell_formula_units_Z 2
_cell_length_a 5.2620(11)
_cell_length_b 11.761(2)
_cell_length_c 14.158(3)
_cell_measurement_temperature 293(2)
_cell_volume 828.4(3)
_computing_structure_refinement 'SHELXL-97 (Sheldrick, 1997)'
_computing_structure_solution 'SHELXS-97 (Sheldrick, 1990)'
_diffrn_ambient_temperature 293(2)
_diffrn_measured_fraction_theta_full 0.991
_diffrn_measured_fraction_theta_max 0.991
_diffrn_radiation_monochromator graphite
_diffrn_radiation_source 'fine-focus sealed tube'
_diffrn_radiation_type MoK\a
_diffrn_radiation_wavelength 0.71073
_diffrn_reflns_av_R_equivalents 0.0641
_diffrn_reflns_av_sigmaI/netI 0.0745
_diffrn_reflns_limit_h_max 6
_diffrn_reflns_limit_h_min -6
_diffrn_reflns_limit_k_max 13
_diffrn_reflns_limit_k_min -13
_diffrn_reflns_limit_l_max 16
_diffrn_reflns_limit_l_min -16
_diffrn_reflns_number 5459
_diffrn_reflns_theta_full 25.03
_diffrn_reflns_theta_max 25.03
_diffrn_reflns_theta_min 4.25
_exptl_absorpt_coefficient_mu 0.428
_exptl_absorpt_correction_T_max 0.9789
_exptl_absorpt_correction_T_min 0.9584
_exptl_absorpt_correction_type multi-scan
_exptl_absorpt_process_details 'SADABS;Universitat Gottingen,1997'
_exptl_crystal_density_diffrn 1.509
_exptl_crystal_F_000 384
_exptl_crystal_size_max 0.10
_exptl_crystal_size_mid 0.10
_exptl_crystal_size_min 0.05
_refine_diff_density_max 0.449
_refine_diff_density_min -0.284
_refine_diff_density_rms 0.082
_refine_ls_extinction_method none
_refine_ls_goodness_of_fit_ref 1.007
_refine_ls_hydrogen_treatment constr
_refine_ls_matrix_type full
_refine_ls_number_parameters 239
_refine_ls_number_reflns 2899
_refine_ls_number_restraints 30
_refine_ls_restrained_S_all 1.005
_refine_ls_R_factor_all 0.1199
_refine_ls_R_factor_gt 0.0838
_refine_ls_shift/su_max 0.000
_refine_ls_shift/su_mean 0.000
_refine_ls_structure_factor_coef Fsqd
_refine_ls_weighting_details 'calc w=1/[\s^2^(Fo^2^)+(0.1000P)^2^+3.5000P] where P=(Fo^2^+2Fc^2^)/3'
_refine_ls_weighting_scheme calc
_refine_ls_wR_factor_gt 0.2040
_refine_ls_wR_factor_ref 0.2380
_reflns_number_gt 2079
_reflns_number_total 2899
_reflns_threshold_expression >2sigma(I)
_cod_data_source_file ja310680x_si_003.cif
_cod_data_source_block 2
_cod_database_code 4119210

loop_
_symmetry_equiv_pos_as_xyz
'x, y, z'
'-x, -y, -z'

loop_
_atom_site_label
_atom_site_type_symbol
_atom_site_fract_x
_atom_site_fract_y
_atom_site_fract_z
_atom_site_U_iso_or_equiv
_atom_site_adp_type
_atom_site_occupancy
_atom_site_symmetry_multiplicity
_atom_site_calc_flag
_atom_site_refinement_flags
_atom_site_disorder_assembly
_atom_site_disorder_group
S1 S -0.0045(3) 0.81317(13) 0.95225(12) 0.0415(5) Uani 1 1 d . . .
S2 S 0.4126(3) 0.92273(13) 0.85193(13) 0.0452(5) Uani 1 1 d . . .
C1 C 0.6147(12) 0.9185(5) 0.7668(5) 0.0419(15) Uani 1 1 d . . .
C2 C 0.6042(14) 0.8055(5) 0.7129(5) 0.0486(17) Uani 1 1 d . . .
H2A H 0.7028 0.7854 0.6638 0.058 Uiso 1 1 calc R . .
C3 C 0.4285(13) 0.7216(5) 0.7391(4) 0.0419(15) Uani 1 1 d . A .
C4 C 0.3079(10) 0.7697(5) 0.8144(4) 0.0352(13) Uani 1 1 d . . .
C5 C 0.1206(11) 0.7178(5) 0.8649(5) 0.0367(13) Uani 1 1 d . . .
C6 C 0.0207(11) 0.6005(5) 0.8601(4) 0.0372(13) Uani 1 1 d . A .
C7 C -0.1540(12) 0.5911(5) 0.9257(5) 0.0428(15) Uani 1 1 d . . .
H7A H -0.2368 0.5184 0.9312 0.051 Uiso 1 1 calc R . .
C8 C -0.1912(12) 0.6975(6) 0.9802(5) 0.0450(15) Uani 1 1 d . . .
C9 C 0.3954(14) 0.5937(5) 0.6812(5) 0.0497(17) Uani 1 1 d . . .
C10 C 0.0594(11) 0.4895(5) 0.7926(5) 0.0408(15) Uani 1 1 d . . .
C11 C 0.146(3) 0.3522(7) 0.6043(10) 0.038(2) Uiso 0.562(5) 1 d PD A 1
C11' C 0.244(3) 0.3437(9) 0.6376(9) 0.026(3) Uiso 0.438(5) 1 d PD A 2
C12 C -0.0334(19) 0.2856(13) 0.5214(12) 0.050(3) Uiso 0.562(5) 1 d PD A 1
H12A H -0.1744 0.3168 0.4976 0.060 Uiso 0.562(5) 1 calc PR A 1
C12' C 0.019(3) 0.3283(13) 0.5687(14) 0.044(3) Uiso 0.438(5) 1 d PD A 2
H12B H -0.0861 0.3861 0.5748 0.053 Uiso 0.438(5) 1 calc PR A 2
C13 C -0.001(2) 0.1722(12) 0.4742(7) 0.044(3) Uiso 0.562(5) 1 d PD A 1
H13A H -0.1212 0.1266 0.4190 0.053 Uiso 0.562(5) 1 calc PR A 1
C13' C -0.047(2) 0.2261(19) 0.4906(10) 0.049(4) Uiso 0.438(5) 1 d PD A 2
H13B H -0.1943 0.2166 0.4427 0.059 Uiso 0.438(5) 1 calc PR A 2
C14 C 0.211(3) 0.1267(7) 0.5092(10) 0.041(3) Uiso 0.562(5) 1 d PD A 1
H14A H 0.2358 0.0519 0.4758 0.050 Uiso 0.562(5) 1 calc PR A 1
C14' C 0.104(3) 0.1384(10) 0.4839(9) 0.032(3) Uiso 0.438(5) 1 d PD A 2
H14B H 0.0551 0.0687 0.4328 0.039 Uiso 0.438(5) 1 calc PR A 2
C15 C 0.385(2) 0.1920(15) 0.5935(12) 0.060(4) Uiso 0.562(5) 1 d PD A 1
H15A H 0.5226 0.1597 0.6186 0.071 Uiso 0.562(5) 1 calc PR A 1
C15' C 0.328(3) 0.1541(12) 0.5531(14) 0.036(3) Uiso 0.438(5) 1 d PD A 2
H15B H 0.4293 0.0949 0.5486 0.043 Uiso 0.438(5) 1 calc PR A 2
C16 C 0.353(3) 0.3056(13) 0.6405(7) 0.050(3) Uiso 0.562(5) 1 d PD A 1
H16A H 0.4722 0.3505 0.6964 0.060 Uiso 0.562(5) 1 calc PR A 1
C16' C 0.401(2) 0.2581(17) 0.6290(10) 0.041(3) Uiso 0.438(5) 1 d PD A 2
H16B H 0.5551 0.2703 0.6740 0.050 Uiso 0.438(5) 1 calc PR A 2
C17 C 0.7730(13) 1.0235(5) 0.7578(5) 0.0447(15) Uani 1 1 d . . .
C18 C 0.9045(13) 1.1091(5) 0.7499(5) 0.0520(17) Uani 1 1 d . . .
H18 H 0.9994 1.1808 0.7414 0.062 Uiso 1 1 d R . .
C19 C -0.3615(13) 0.7171(6) 1.0491(5) 0.0475(16) Uani 1 1 d . . .
C20 C -0.5132(14) 0.7306(6) 1.1026(5) 0.0542(17) Uani 1 1 d . . .
H20 H -0.6218 0.7428 1.1520 0.065 Uiso 1 1 d R . .
O2 O -0.0287(10) 0.3939(4) 0.7991(4) 0.0606(14) Uani 1 1 d . A .
O1 O 0.598(2) 0.5565(7) 0.6484(8) 0.073(3) Uani 0.562(5) 1 d P A 1
O1' O 0.378(3) 0.5753(8) 0.5895(8) 0.055(3) Uani 0.438(5) 1 d P A 2
P1 P 0.0916(6) 0.4994(2) 0.6594(2) 0.0462(10) Uani 0.562(5) 1 d P A 1
P1' P 0.3564(6) 0.4768(3) 0.7387(3) 0.0318(10) Uani 0.438(5) 1 d P A 2

loop_
_atom_site_aniso_label
_atom_site_aniso_U_11
_atom_site_aniso_U_22
_atom_site_aniso_U_33
_atom_site_aniso_U_23
_atom_site_aniso_U_13
_atom_site_aniso_U_12
S1 0.0420(8) 0.0379(8) 0.0463(10) 0.0110(7) 0.0095(7) 0.0118(7)
S2 0.0414(9) 0.0284(8) 0.0648(12) 0.0086(7) 0.0142(8) 0.0044(6)
C1 0.050(3) 0.030(3) 0.048(4) 0.020(3) 0.004(3) 0.000(3)
C2 0.074(4) 0.033(3) 0.037(4) 0.010(3) 0.017(3) -0.005(3)
C3 0.060(4) 0.031(3) 0.030(3) 0.008(3) 0.005(3) 0.000(3)
C4 0.033(3) 0.031(3) 0.039(3) 0.009(3) 0.003(2) 0.003(2)
C5 0.036(3) 0.032(3) 0.041(4) 0.008(3) 0.005(3) 0.008(2)
C6 0.033(3) 0.040(3) 0.042(4) 0.015(3) 0.008(3) 0.010(3)
C7 0.047(3) 0.041(3) 0.047(4) 0.020(3) 0.014(3) 0.010(3)
C8 0.044(3) 0.047(4) 0.048(4) 0.018(3) 0.008(3) 0.013(3)
C9 0.072(4) 0.036(3) 0.038(4) 0.006(3) 0.021(3) -0.007(3)
C10 0.031(3) 0.033(3) 0.054(4) 0.007(3) 0.010(3) -0.003(2)
C17 0.053(4) 0.039(3) 0.042(4) 0.009(3) 0.009(3) 0.010(3)
C18 0.060(4) 0.031(3) 0.064(5) 0.011(3) 0.018(3) -0.004(3)
C19 0.046(4) 0.058(4) 0.046(4) 0.023(3) 0.009(3) 0.020(3)
C20 0.056(4) 0.065(4) 0.049(4) 0.021(3) 0.018(3) 0.016(4)
O2 0.092(4) 0.032(2) 0.073(4) 0.021(2) 0.046(3) 0.020(2)
O1 0.104(8) 0.040(5) 0.078(7) 0.003(5) 0.064(7) -0.006(5)
O1' 0.089(9) 0.033(5) 0.036(6) 0.000(4) 0.018(6) -0.006(5)
P1 0.0556(19) 0.0301(15) 0.0462(19) 0.0119(13) -0.0066(14) -0.0021(13)
P1' 0.0350(18) 0.0283(18) 0.030(2) 0.0060(14) 0.0063(14) 0.0009(13)

loop_
_atom_type_symbol
_atom_type_description
_atom_type_scat_dispersion_real
_atom_type_scat_dispersion_imag
_atom_type_scat_source
C C 0.0033 0.0016 'International Tables Vol C Tables 4.2.6.8 and 6.1.1.4'
H H 0.0000 0.0000 'International Tables Vol C Tables 4.2.6.8 and 6.1.1.4'
O O 0.0106 0.0060 'International Tables Vol C Tables 4.2.6.8 and 6.1.1.4'
P P 0.1023 0.0942 'International Tables Vol C Tables 4.2.6.8 and 6.1.1.4'
S S 0.1246 0.1234 'International Tables Vol C Tables 4.2.6.8 and 6.1.1.4'

loop_
_geom_angle_atom_site_label_1
_geom_angle_atom_site_label_2
_geom_angle_atom_site_label_3
_geom_angle
C8 S1 C5 92.8(3)
C1 S2 C4 92.6(3)
C2 C1 C17 126.6(6)
C2 C1 S2 111.0(4)
C17 C1 S2 122.4(5)
C1 C2 C3 113.0(6)
C1 C2 H2A 123.5
C3 C2 H2A 123.5
C4 C3 C2 114.0(5)
C4 C3 C9 128.7(5)
C2 C3 C9 117.3(6)
C3 C4 C5 132.6(5)
C3 C4 S2 109.3(4)
C5 C4 S2 118.1(4)
C6 C5 C4 132.2(5)
C6 C5 S1 109.9(4)
C4 C5 S1 117.9(4)
C5 C6 C7 112.8(5)
C5 C6 C10 129.1(5)
C7 C6 C10 118.0(5)
C8 C7 C6 114.1(6)
C8 C7 H7A 122.9
C6 C7 H7A 122.9
C7 C8 C19 127.4(6)
C7 C8 S1 110.5(5)
C19 C8 S1 122.1(5)
O1' C9 O1 66.5(8)
O1' C9 C3 116.0(7)
O1 C9 C3 117.9(6)
O1' C9 P1 88.3(7)
O1 C9 P1 122.2(6)
C3 C9 P1 120.0(5)
O1' C9 P1' 122.4(6)
O1 C9 P1' 90.1(6)
C3 C9 P1' 121.5(5)
P1 C9 P1' 59.9(2)
O2 C10 C6 122.4(6)
O2 C10 P1' 107.7(5)
C6 C10 P1' 123.1(4)
O2 C10 P1 115.4(5)
C6 C10 P1 115.2(4)
P1' C10 P1 55.2(2)
C16 C11 C12 120.4(5)
C16 C11 P1 123.0(13)
C12 C11 P1 116.5(13)
C16' C11' C12' 120.5(5)
C16' C11' P1' 116.6(14)
C12' C11' P1' 122.8(14)
C13 C12 C11 119.5(5)
C13 C12 H12A 120.2
C11 C12 H12A 120.2
C11' C12' C13' 119.4(5)
C11' C12' H12B 120.3
C13' C12' H12B 120.3
C14 C13 C12 120.0(5)
C14 C13 H13A 120.0
C12 C13 H13A 120.0
C14' C13' C12' 120.2(5)
C14' C13' H13B 119.9
C12' C13' H13B 119.9
C13 C14 C15 120.4(5)
C13 C14 H14A 119.8
C15 C14 H14A 119.8
C13' C14' C15' 120.1(5)
C13' C14' H14B 119.9
C15' C14' H14B 119.9
C14 C15 C16 119.6(5)
C14 C15 H15A 120.2
C16 C15 H15A 120.2
C14' C15' C16' 119.9(5)
C14' C15' H15B 120.0
C16' C15' H15B 120.0
C11 C16 C15 120.0(5)
C11 C16 H16A 120.0
C15 C16 H16A 120.0
C11' C16' C15' 119.8(5)
C11' C16' H16B 120.1
C15' C16' H16B 120.1
C18 C17 C1 179.3(8)
C17 C18 H18 175.6
C20 C19 C8 176.7(8)
C19 C20 H20 173.9
C9 P1 C11 105.9(5)
C9 P1 C10 101.3(3)
C11 P1 C10 101.2(5)
C9 P1' C11' 104.7(6)
C9 P1' C10 105.4(3)
C11' P1' C10 101.1(5)

loop_
_geom_bond_atom_site_label_1
_geom_bond_atom_site_label_2
_geom_bond_distance
S1 C8 1.723(6)
S1 C5 1.727(6)
S2 C1 1.711(7)
S2 C4 1.734(6)
C1 C2 1.352(8)
C1 C17 1.432(8)
C2 C3 1.408(8)
C2 H2A 0.9300
C3 C4 1.363(8)
C3 C9 1.502(8)
C4 C5 1.446(8)
C5 C6 1.388(8)
C6 C7 1.406(8)
C6 C10 1.478(8)
C7 C8 1.358(9)
C7 H7A 0.9300
C8 C19 1.413(9)
C9 O1' 1.252(12)
C9 O1 1.309(12)
C9 P1 1.756(7)
C9 P1' 1.761(7)
C10 O2 1.186(7)
C10 P1' 1.840(7)
C10 P1 1.946(7)
C11 C16 1.380(8)
C11 C12 1.387(8)
C11 P1 1.798(7)
C11' C16' 1.381(8)
C11' C12' 1.386(8)
C11' P1' 1.809(8)
C12 C13 1.386(8)
C12 H12A 0.9300
C12' C13' 1.387(8)
C12' H12B 0.9300
C13 C14 1.382(8)
C13 H13A 0.9300
C13' C14' 1.382(8)
C13' H13B 0.9300
C14 C15 1.384(8)
C14 H14A 0.9300
C14' C15' 1.384(8)
C14' H14B 0.9300
C15 C16 1.386(8)
C15 H15A 0.9300
C15' C16' 1.385(8)
C15' H15B 0.9300
C16 H16A 0.9300
C16' H16B 0.9300
C17 C18 1.178(8)
C18 H18 0.9600
C19 C20 1.175(9)
C20 H20 0.9600
